data_4084319
loop_
_publ_author_name
'Turlington, Christopher R.'
'Morris, James'
'White, Peter S.'
'Brennessel, William W.'
'Jones, William D.'
'Brookhart, Maurice'
'Templeton, Joseph L.'

_publ_section_title
;
 Exploring Oxidation of Half-Sandwich Rhodium Complexes: Oxygen Atom
 Insertion into the Rhodium--Carbon Bond of \k2-Coordinated
 2-Phenylpyridine
;
_journal_issue 17
_journal_name_full Organometallics
_journal_page_first 4442
_journal_paper_doi 10.1021/om500660n
_journal_volume 33
_journal_year 2014
_chemical_formula_moiety 'C31 H36 I N O4 Rh S, C H2 Cl2, C32 H12 B F24'
_chemical_formula_sum 'C64 H50 B Cl2 F24 I N O4 Rh S'
_chemical_formula_weight 1696.63
_chemical_name_systematic
;
 ?
;
_space_group_crystal_system monoclinic
_space_group_IT_number 14
_space_group_name_Hall '-P 2ybc'
_space_group_name_H-M_alt 'P 1 21/c 1'
_symmetry_space_group_name_Hall '-P 2ybc'
_symmetry_space_group_name_H-M 'P 1 21/c 1'
_atom_sites_solution_hydrogens geom
_atom_sites_solution_primary iterative
_audit_creation_date 2014-01-24
_audit_creation_method
;
Olex2 1.2
(compiled 2013.12.10 svn.r2850 for OlexSys, GUI svn.r4736)
;
_cell_angle_alpha 90
_cell_angle_beta 113.4368(14)
_cell_angle_gamma 90
_cell_formula_units_Z 4
_cell_length_a 15.5769(4)
_cell_length_b 25.1329(8)
_cell_length_c 19.3985(5)
_cell_measurement_reflns_used 9639
_cell_measurement_temperature 100
_cell_measurement_theta_max 70.17
_cell_measurement_theta_min 3.04
_cell_volume 6967.8(3)
_computing_molecular_graphics 'Olex2 (Dolomanov et al., 2009)'
_computing_publication_material 'Olex2 (Dolomanov et al., 2009)'
_computing_structure_refinement 'ShelXL (Sheldrick, 2008)'
_computing_structure_solution 'olex2.solve (Bourhis et al., 2013)'
_diffrn_ambient_temperature 100
_diffrn_measured_fraction_theta_full 0.985
_diffrn_measured_fraction_theta_max 0.980
_diffrn_measurement_device_type 'Bruker APEX-II CCD'
_diffrn_measurement_method '\f and \w scans'
_diffrn_radiation_type CuK\a
_diffrn_radiation_wavelength 1.54178
_diffrn_reflns_av_R_equivalents 0.0539
_diffrn_reflns_av_unetI/netI 0.0425
_diffrn_reflns_Laue_measured_fraction_full 0.985
_diffrn_reflns_Laue_measured_fraction_max 0.980
_diffrn_reflns_limit_h_max 18
_diffrn_reflns_limit_h_min -18
_diffrn_reflns_limit_k_max 25
_diffrn_reflns_limit_k_min -29
_diffrn_reflns_limit_l_max 23
_diffrn_reflns_limit_l_min -23
_diffrn_reflns_number 55603
_diffrn_reflns_point_group_measured_fraction_full 0.985
_diffrn_reflns_point_group_measured_fraction_max 0.980
_diffrn_reflns_theta_full 67.679
_diffrn_reflns_theta_max 70.167
_diffrn_reflns_theta_min 3.042
_diffrn_standards_number 0
_exptl_absorpt_coefficient_mu 7.441
_exptl_absorpt_correction_T_max 0.7570
_exptl_absorpt_correction_T_min 0.2738
_exptl_absorpt_correction_type numerical
_exptl_absorpt_process_details
;
SADABS-2012/1 (Bruker,2012) was used for absorption correction.
wR2(int) was 0.0735 before and 0.0538 after correction.
The Ratio of minimum to maximum transmission is 0.3617.
The \l/2 correction factor is 0.0015.
;
_exptl_crystal_colour 'clear yellow'
_exptl_crystal_colour_lustre clear
_exptl_crystal_colour_primary yellow
_exptl_crystal_density_diffrn 1.617
_exptl_crystal_description plate
_exptl_crystal_F_000 3368
_exptl_crystal_size_max 0.359
_exptl_crystal_size_mid 0.169
_exptl_crystal_size_min 0.068
_refine_diff_density_max 1.389
_refine_diff_density_min -1.493
_refine_diff_density_rms 0.097
_refine_ls_extinction_method none
_refine_ls_goodness_of_fit_ref 1.046
_refine_ls_hydrogen_treatment constr
_refine_ls_matrix_type full
_refine_ls_number_parameters 954
_refine_ls_number_reflns 12977
_refine_ls_number_restraints 33
_refine_ls_restrained_S_all 1.045
_refine_ls_R_factor_all 0.0699
_refine_ls_R_factor_gt 0.0542
_refine_ls_shift/su_max 0.001
_refine_ls_shift/su_mean 0.000
_refine_ls_structure_factor_coef Fsqd
_refine_ls_weighting_details
;
 w=1/[\s^2^(Fo^2^)+(0.0823P)^2^+12.1186P]
 where P=(Fo^2^+2Fc^2^)/3
;
_refine_ls_weighting_scheme calc
_refine_ls_wR_factor_gt 0.1441
_refine_ls_wR_factor_ref 0.1527
_reflns_Friedel_coverage 0.000
_reflns_number_gt 10241
_reflns_number_total 12977
_reflns_threshold_expression 'I > 2\s(I)'
_cod_data_source_file om500660n_si_002.cif
_cod_data_source_block Compound2
_cod_database_code 4084319
_shelxl_version_number 2013-2
_shelx_space_group_comment
;
The symmetry employed for this shelxl refinement is uniquely defined
by the following loop, which should always be used as a source of
symmetry information in preference to the above space-group names.
They are only intended as comments.
;
_shelx_estimated_absorpt_t_max 0.632
_shelx_estimated_absorpt_t_min 0.175
_olex2_refinement_description
;
1. Fixed Uiso
 At 1.2 times of:
  All C(H) groups, All C(H,H) groups
 At 1.5 times of:
  All C(H,H,H) groups
2. Rigid bond restraints
 F21A, F19A, F20A, F19, F21, F20
 with sigma for 1-2 distances of 0.001 and sigma for 1-3 distances of 0.002
 F22A, F23A, F24A, C63, F23, F24, F22
 with sigma for 1-2 distances of 0.001 and sigma for 1-3 distances of 0.002
3. Others
 Fixed Sof: F19(0.5) F19A(0.5) F20(0.5) F20A(0.5) F21(0.5) F21A(0.5) F22(0.5)
 F22A(0.5) F23(0.5) F23A(0.5) F24(0.5) F24A(0.5)
4.a Secondary CH2 refined with riding coordinates:
 C64(H64A,H64B)
4.b Aromatic/amide H refined with riding coordinates:
 C2(H2), C3(H3), C4(H4), C5(H5), C12(H12), C13(H13), C14(H14), C15(H15),
 C18(H18), C19(H19), C20(H20), C21(H21), C33(H33), C35(H35), C37(H37), C41(H41),
  C43(H43), C45(H45), C49(H49), C51(H51), C53(H53), C57(H57), C59(H59), C61(H61)
4.c Idealised Me refined as rotating group:
 C8(H8A,H8B,H8C), C9(H9A,H9B,H9C), C10(H10A,H10B,H10C), C27(H27A,H27B,H27C),
 C28(H28A,H28B,H28C), C29(H29A,H29B,H29C), C30(H30A,H30B,H30C), C31(H31A,H31B,
 H31C)
;

loop_
_space_group_symop_operation_xyz
'x, y, z'
'-x, y+1/2, -z+1/2'
'-x, -y, -z'
'x, -y-1/2, z-1/2'

loop_
_atom_site_label
_atom_site_type_symbol
_atom_site_fract_x
_atom_site_fract_y
_atom_site_fract_z
_atom_site_U_iso_or_equiv
_atom_site_adp_type
_atom_site_occupancy
_atom_site_site_symmetry_order
_atom_site_calc_flag
_atom_site_refinement_flags_posn
_atom_site_refinement_flags_adp
_atom_site_refinement_flags_occupancy
I1 I 0.49266(2) 0.53211(2) 0.74332(2) 0.04240(11) Uani 1 1 d . . .
Rh1 Rh 0.66450(3) 0.44325(2) 0.78948(2) 0.03696(11) Uani 1 1 d . . .
S1 S 0.34681(11) 0.64369(7) 0.69411(8) 0.0560(4) Uani 1 1 d . . .
O1 O 0.5865(3) 0.49591(17) 0.8253(2) 0.0535(11) Uani 1 1 d . . .
O2 O 0.3733(3) 0.6024(2) 0.6536(2) 0.0695(14) Uani 1 1 d . . .
O3 O 0.3378(4) 0.6967(2) 0.6670(3) 0.0857(17) Uani 1 1 d . . .
O4 O 0.5425(3) 0.44561(16) 0.6933(2) 0.0490(9) Uani 1 1 d . . .
N1 N 0.6968(3) 0.51193(19) 0.7414(3) 0.0439(10) Uani 1 1 d . . .
C1 C 0.4926(4) 0.5977(2) 0.8124(3) 0.0473(13) Uani 1 1 d . . .
C2 C 0.5595(4) 0.5985(3) 0.8846(4) 0.0626(18) Uani 1 1 d . . .
H2 H 0.6014 0.5694 0.9029 0.075 Uiso 1 1 calc R . .
C3 C 0.5659(5) 0.6421(4) 0.9309(4) 0.084(3) Uani 1 1 d . . .
H3 H 0.6111 0.6423 0.9812 0.100 Uiso 1 1 calc R . .
C4 C 0.5060(5) 0.6853(3) 0.9036(5) 0.078(2) Uani 1 1 d . . .
H4 H 0.5115 0.7155 0.9347 0.094 Uiso 1 1 calc R . .
C5 C 0.4404(5) 0.6843(3) 0.8331(4) 0.0634(17) Uani 1 1 d . . .
H5 H 0.3988 0.7135 0.8150 0.076 Uiso 1 1 calc R . .
C6 C 0.4324(4) 0.6410(2) 0.7861(3) 0.0460(12) Uani 1 1 d . . .
C7 C 0.2365(4) 0.6238(3) 0.6972(3) 0.0593(17) Uani 1 1 d . . .
C8 C 0.2076(4) 0.6644(3) 0.7418(4) 0.0613(17) Uani 1 1 d . . .
H8A H 0.2483 0.6612 0.7952 0.092 Uiso 1 1 calc GR . .
H8B H 0.1425 0.6580 0.7346 0.092 Uiso 1 1 calc GR . .
H8C H 0.2132 0.7003 0.7242 0.092 Uiso 1 1 calc GR . .
C9 C 0.1666(6) 0.6234(5) 0.6149(4) 0.111(4) Uani 1 1 d . . .
H9A H 0.1592 0.6596 0.5946 0.166 Uiso 1 1 calc GR . .
H9B H 0.1060 0.6102 0.6118 0.166 Uiso 1 1 calc GR . .
H9C H 0.1899 0.6001 0.5857 0.166 Uiso 1 1 calc GR . .
C10 C 0.2485(6) 0.5691(4) 0.7337(6) 0.091(3) Uani 1 1 d . . .
H10A H 0.2594 0.5426 0.7009 0.137 Uiso 1 1 calc GR . .
H10B H 0.1918 0.5598 0.7413 0.137 Uiso 1 1 calc GR . .
H10C H 0.3021 0.5697 0.7823 0.137 Uiso 1 1 calc GR . .
C11 C 0.5573(5) 0.4418(3) 0.6294(3) 0.0624(19) Uani 1 1 d . . .
C12 C 0.5057(7) 0.4040(4) 0.5763(4) 0.101(4) Uani 1 1 d . . .
H12 H 0.4600 0.3832 0.5850 0.122 Uiso 1 1 calc R . .
C13 C 0.5202(12) 0.3966(6) 0.5123(6) 0.162(9) Uani 1 1 d . . .
H13 H 0.4866 0.3696 0.4778 0.195 Uiso 1 1 calc R . .
C14 C 0.5812(12) 0.4268(7) 0.4973(6) 0.151(9) Uani 1 1 d . . .
H14 H 0.5888 0.4220 0.4515 0.182 Uiso 1 1 calc R . .
C15 C 0.6338(7) 0.4654(5) 0.5485(4) 0.115(4) Uani 1 1 d . . .
H15 H 0.6784 0.4859 0.5380 0.138 Uiso 1 1 calc R . .
C16 C 0.6209(5) 0.4739(3) 0.6161(3) 0.066(2) Uani 1 1 d . . .
C17 C 0.6709(4) 0.5178(3) 0.6663(4) 0.0565(17) Uani 1 1 d . . .
C18 C 0.6894(5) 0.5662(4) 0.6390(5) 0.087(3) Uani 1 1 d . . .
H18 H 0.6716 0.5707 0.5865 0.104 Uiso 1 1 calc R . .
C19 C 0.7323(6) 0.6068(4) 0.6865(9) 0.119(5) Uani 1 1 d . . .
H19 H 0.7446 0.6394 0.6676 0.143 Uiso 1 1 calc R . .
C20 C 0.7576(5) 0.6000(3) 0.7621(7) 0.095(3) Uani 1 1 d . . .
H20 H 0.7881 0.6277 0.7964 0.114 Uiso 1 1 calc R . .
C21 C 0.7380(4) 0.5521(2) 0.7876(4) 0.0612(17) Uani 1 1 d . . .
H21 H 0.7546 0.5476 0.8399 0.073 Uiso 1 1 calc R . .
C22 C 0.7894(4) 0.3993(2) 0.8099(3) 0.0404(11) Uani 1 1 d . . .
C23 C 0.7931(4) 0.4217(2) 0.8797(3) 0.0495(14) Uani 1 1 d . . .
C24 C 0.7186(5) 0.4006(3) 0.8936(3) 0.0569(17) Uani 1 1 d . . .
C25 C 0.6654(4) 0.3655(3) 0.8333(4) 0.0560(16) Uani 1 1 d . . .
C26 C 0.7116(4) 0.3640(2) 0.7817(3) 0.0452(12) Uani 1 1 d . . .
C27 C 0.8566(4) 0.4092(3) 0.7741(4) 0.0554(15) Uani 1 1 d . . .
H27A H 0.8251 0.4035 0.7198 0.083 Uiso 1 1 calc GR . .
H27B H 0.9096 0.3846 0.7951 0.083 Uiso 1 1 calc GR . .
H27C H 0.8793 0.4459 0.7838 0.083 Uiso 1 1 calc GR . .
C28 C 0.8685(5) 0.4586(3) 0.9291(4) 0.070(2) Uani 1 1 d . . .
H28A H 0.8953 0.4780 0.8985 0.105 Uiso 1 1 calc GR . .
H28B H 0.9176 0.4379 0.9676 0.105 Uiso 1 1 calc GR . .
H28C H 0.8416 0.4840 0.9534 0.105 Uiso 1 1 calc GR . .
C29 C 0.6971(7) 0.4150(4) 0.9603(4) 0.099(3) Uani 1 1 d . . .
H29A H 0.7104 0.4528 0.9720 0.148 Uiso 1 1 calc GR . .
H29B H 0.7360 0.3936 1.0037 0.148 Uiso 1 1 calc GR . .
H29C H 0.6309 0.4080 0.9487 0.148 Uiso 1 1 calc GR . .
C30 C 0.5820(6) 0.3327(3) 0.8259(6) 0.097(3) Uani 1 1 d . . .
H30A H 0.5516 0.3483 0.8567 0.146 Uiso 1 1 calc GR . .
H30B H 0.6020 0.2963 0.8430 0.146 Uiso 1 1 calc GR . .
H30C H 0.5377 0.3320 0.7732 0.146 Uiso 1 1 calc GR . .
C31 C 0.6855(5) 0.3313(3) 0.7126(4) 0.0662(18) Uani 1 1 d . . .
H31A H 0.6180 0.3245 0.6918 0.099 Uiso 1 1 calc GR . .
H31B H 0.7193 0.2974 0.7250 0.099 Uiso 1 1 calc GR . .
H31C H 0.7018 0.3504 0.6755 0.099 Uiso 1 1 calc GR . .
Cl1 Cl 0.3287(4) 0.4138(3) 0.6731(3) 0.239(3) Uani 1 1 d . . .
Cl2 Cl 0.2095(7) 0.4227(3) 0.7474(3) 0.322(5) Uani 1 1 d . . .
C64 C 0.2254(6) 0.4113(4) 0.6661(4) 0.083(2) Uani 1 1 d . . .
H64A H 0.1998 0.3758 0.6468 0.099 Uiso 1 1 calc R . .
H64B H 0.1883 0.4379 0.6283 0.099 Uiso 1 1 calc R . .
F1 F 0.0155(3) 0.42501(18) 0.1158(2) 0.0776(12) Uani 1 1 d . . .
F2 F -0.1161(3) 0.42767(18) 0.1243(2) 0.0790(12) Uani 1 1 d . . .
F3 F -0.0087(4) 0.48434(15) 0.1830(2) 0.0888(15) Uani 1 1 d . . .
F4 F 0.0777(6) 0.45034(17) 0.4468(2) 0.143(3) Uani 1 1 d . . .
F5 F 0.2014(4) 0.4017(3) 0.4726(2) 0.147(3) Uani 1 1 d . . .
F6 F 0.0832(3) 0.37256(15) 0.48585(16) 0.0580(9) Uani 1 1 d . . .
F7 F -0.1679(2) 0.22181(15) 0.40828(17) 0.0533(8) Uani 1 1 d . . .
F8 F -0.0530(3) 0.25510(15) 0.50172(18) 0.0578(9) Uani 1 1 d . . .
F9 F -0.0955(3) 0.17435(15) 0.50643(18) 0.0623(10) Uani 1 1 d . . .
F10 F 0.2050(3) 0.08789(16) 0.53200(19) 0.0801(13) Uani 1 1 d . . .
F11 F 0.1236(4) 0.04417(16) 0.4367(3) 0.1007(18) Uani 1 1 d . . .
F12 F 0.2395(4) 0.0872(2) 0.4378(3) 0.122(2) Uani 1 1 d . . .
F13 F 0.1738(3) 0.2271(2) 0.0480(2) 0.0850(14) Uani 1 1 d . . .
F14 F 0.2521(4) 0.29675(18) 0.0808(2) 0.0833(13) Uani 1 1 d . . .
F15 F 0.3227(3) 0.2227(2) 0.1005(2) 0.0903(16) Uani 1 1 d . . .
F16 F 0.4451(3) 0.2072(3) 0.4097(2) 0.1013(17) Uani 1 1 d . . .
F17 F 0.4770(3) 0.2800(3) 0.3702(3) 0.112(2) Uani 1 1 d . . .
F18 F 0.3951(3) 0.2797(2) 0.4364(2) 0.0889(16) Uani 1 1 d . . .
F19 F -0.2811(7) 0.2975(3) 0.0657(7) 0.096(3) Uani 0.5 1 d . U P
F19A F -0.3122(7) 0.2666(6) 0.0931(4) 0.080(2) Uani 0.5 1 d . U P
F20 F -0.3530(6) 0.2292(5) 0.0652(8) 0.088(3) Uani 0.5 1 d . U P
F20A F -0.3482(6) 0.2095(4) 0.0093(8) 0.102(3) Uani 0.5 1 d . U P
F21 F -0.3125(9) 0.2450(8) -0.0214(4) 0.102(4) Uani 0.5 1 d . U P
F21A F -0.2764(7) 0.2766(6) 0.0026(8) 0.094(3) Uani 0.5 1 d . U P
F22 F -0.068(2) 0.0497(13) 0.1487(13) 0.073(5) Uani 0.5 1 d . U P
F22A F -0.044(3) 0.0530(16) 0.1582(13) 0.085(7) Uani 0.5 1 d . U P
F23 F -0.1549(18) 0.060(2) 0.0342(16) 0.077(6) Uani 0.5 1 d . U P
F23A F -0.1606(17) 0.0605(19) 0.0515(16) 0.071(5) Uani 0.5 1 d . U P
F24 F -0.013(2) 0.0748(11) 0.0701(16) 0.083(5) Uani 0.5 1 d . U P
F24A F -0.0250(19) 0.0810(10) 0.0610(12) 0.061(3) Uani 0.5 1 d . U P
C32 C 0.0422(3) 0.3063(2) 0.2771(2) 0.0320(10) Uani 1 1 d . . .
C33 C 0.0130(3) 0.3429(2) 0.2181(2) 0.0335(10) Uani 1 1 d . . .
H33 H -0.0057 0.3304 0.1680 0.040 Uiso 1 1 calc R . .
C34 C 0.0105(4) 0.3973(2) 0.2307(3) 0.0387(11) Uani 1 1 d . . .
C35 C 0.0397(4) 0.4180(2) 0.3032(3) 0.0480(13) Uani 1 1 d . . .
H35 H 0.0377 0.4552 0.3116 0.058 Uiso 1 1 calc R . .
C36 C 0.0714(4) 0.3826(2) 0.3619(3) 0.0443(13) Uani 1 1 d . . .
C37 C 0.0734(4) 0.3278(2) 0.3493(3) 0.0389(11) Uani 1 1 d . . .
H37 H 0.0967 0.3045 0.3913 0.047 Uiso 1 1 calc R . .
C38 C -0.0247(4) 0.4340(2) 0.1651(3) 0.0505(14) Uani 1 1 d . . .
C39 C 0.1095(6) 0.4026(3) 0.4419(3) 0.0625(18) Uani 1 1 d . . .
C40 C 0.0517(3) 0.20844(19) 0.3353(2) 0.0315(10) Uani 1 1 d . . .
C41 C -0.0128(3) 0.22065(19) 0.3665(2) 0.0318(10) Uani 1 1 d . . .
H41 H -0.0555 0.2491 0.3455 0.038 Uiso 1 1 calc R . .
C42 C -0.0172(4) 0.1925(2) 0.4275(3) 0.0360(11) Uani 1 1 d . . .
C43 C 0.0436(4) 0.1504(2) 0.4585(2) 0.0381(11) Uani 1 1 d . . .
H43 H 0.0429 0.1318 0.5008 0.046 Uiso 1 1 calc R . .
C44 C 0.1048(4) 0.1362(2) 0.4268(2) 0.0391(11) Uani 1 1 d . . .
C45 C 0.1101(3) 0.1643(2) 0.3663(2) 0.0347(10) Uani 1 1 d . . .
H45 H 0.1536 0.1535 0.3459 0.042 Uiso 1 1 calc R . .
C46 C -0.0825(4) 0.2106(2) 0.4607(3) 0.0424(12) Uani 1 1 d . . .
C47 C 0.1671(4) 0.0892(2) 0.4570(3) 0.0512(14) Uani 1 1 d . . .
C48 C 0.1523(3) 0.2391(2) 0.2545(3) 0.0345(10) Uani 1 1 d . . .
C49 C 0.1596(4) 0.2390(2) 0.1841(3) 0.0372(11) Uani 1 1 d . . .
H49 H 0.1044 0.2353 0.1396 0.045 Uiso 1 1 calc R . .
C50 C 0.2445(4) 0.2440(2) 0.1780(3) 0.0418(12) Uani 1 1 d . . .
C51 C 0.3276(4) 0.2494(3) 0.2413(3) 0.0497(14) Uani 1 1 d . . .
H51 H 0.3860 0.2531 0.2371 0.060 Uiso 1 1 calc R . .
C52 C 0.3216(4) 0.2492(3) 0.3116(3) 0.0484(13) Uani 1 1 d . . .
C53 C 0.2371(4) 0.2444(2) 0.3172(3) 0.0423(12) Uani 1 1 d . . .
H53 H 0.2358 0.2446 0.3657 0.051 Uiso 1 1 calc R . .
C54 C 0.2480(4) 0.2469(3) 0.1017(3) 0.0499(14) Uani 1 1 d . . .
C55 C 0.4090(4) 0.2545(4) 0.3807(4) 0.068(2) Uani 1 1 d . . .
C56 C -0.0338(3) 0.21692(19) 0.1903(2) 0.0321(10) Uani 1 1 d . . .
C57 C -0.1205(3) 0.24135(19) 0.1504(2) 0.0307(9) Uani 1 1 d . . .
H57 H -0.1307 0.2765 0.1634 0.037 Uiso 1 1 calc R . .
C58 C -0.1922(3) 0.2154(2) 0.0920(2) 0.0345(10) Uani 1 1 d . . .
C59 C -0.1811(4) 0.1640(2) 0.0726(3) 0.0366(11) Uani 1 1 d . . .
H59 H -0.2305 0.1462 0.0335 0.044 Uiso 1 1 calc R . .
C60 C -0.0967(4) 0.1388(2) 0.1113(3) 0.0376(11) Uani 1 1 d . . .
C61 C -0.0255(4) 0.16521(19) 0.1681(2) 0.0347(10) Uani 1 1 d . . .
H61 H 0.0321 0.1471 0.1933 0.042 Uiso 1 1 calc R . .
C62 C -0.2828(3) 0.2438(2) 0.0501(3) 0.0398(12) Uani 1 1 d . . .
C63 C -0.0819(4) 0.0821(2) 0.0936(3) 0.0440(10) Uani 1 1 d . U .
B1 B 0.0517(4) 0.2425(2) 0.2631(3) 0.0329(11) Uani 1 1 d . . .

loop_
_atom_site_aniso_label
_atom_site_aniso_U_11
_atom_site_aniso_U_22
_atom_site_aniso_U_33
_atom_site_aniso_U_23
_atom_site_aniso_U_13
_atom_site_aniso_U_12
I1 0.04696(19) 0.0438(2) 0.03974(18) 0.00081(13) 0.02077(14) 0.01227(14)
Rh1 0.0498(2) 0.0319(2) 0.03423(19) 0.00428(14) 0.02202(16) 0.01019(16)
S1 0.0628(9) 0.0651(10) 0.0485(7) 0.0145(7) 0.0311(7) 0.0289(8)
O1 0.068(2) 0.058(3) 0.0380(19) 0.0106(17) 0.0244(18) 0.032(2)
O2 0.079(3) 0.092(4) 0.044(2) 0.009(2) 0.031(2) 0.043(3)
O3 0.111(4) 0.074(4) 0.097(4) 0.045(3) 0.069(3) 0.046(3)
O4 0.050(2) 0.044(2) 0.046(2) -0.0035(17) 0.0125(17) 0.0056(17)
N1 0.042(2) 0.041(3) 0.051(3) 0.013(2) 0.021(2) 0.013(2)
C1 0.048(3) 0.045(3) 0.052(3) -0.006(2) 0.023(3) 0.004(2)
C2 0.047(3) 0.072(5) 0.061(4) -0.019(3) 0.014(3) 0.018(3)
C3 0.051(4) 0.100(7) 0.083(5) -0.042(5) 0.008(3) 0.013(4)
C4 0.054(4) 0.075(5) 0.095(5) -0.044(4) 0.018(4) 0.002(4)
C5 0.058(4) 0.049(4) 0.088(5) -0.010(3) 0.034(4) 0.011(3)
C6 0.044(3) 0.044(3) 0.055(3) 0.003(2) 0.025(2) 0.010(2)
C7 0.043(3) 0.074(5) 0.057(3) -0.017(3) 0.015(3) 0.013(3)
C8 0.049(3) 0.077(5) 0.059(4) -0.011(3) 0.023(3) 0.015(3)
C9 0.068(5) 0.174(11) 0.066(5) -0.037(6) 0.001(4) 0.043(6)
C10 0.070(5) 0.073(6) 0.148(8) -0.027(5) 0.062(5) -0.012(4)
C11 0.069(4) 0.059(4) 0.042(3) -0.008(3) 0.003(3) 0.035(3)
C12 0.108(6) 0.080(6) 0.066(5) -0.028(4) -0.018(4) 0.054(5)
C13 0.210(17) 0.150(14) 0.052(6) -0.042(7) -0.027(7) 0.131(13)
C14 0.198(16) 0.209(18) 0.031(4) 0.011(7) 0.029(7) 0.151(14)
C15 0.133(8) 0.177(10) 0.042(4) 0.035(5) 0.042(5) 0.112(8)
C16 0.083(5) 0.083(5) 0.036(3) 0.019(3) 0.029(3) 0.051(4)
C17 0.053(3) 0.065(4) 0.065(4) 0.034(3) 0.037(3) 0.030(3)
C18 0.057(4) 0.104(7) 0.114(6) 0.076(6) 0.050(4) 0.041(5)
C19 0.055(5) 0.079(7) 0.223(13) 0.092(8) 0.053(6) 0.024(5)
C20 0.048(4) 0.044(5) 0.162(9) 0.019(5) 0.008(5) 0.000(3)
C21 0.045(3) 0.032(3) 0.090(5) 0.005(3) 0.010(3) 0.008(2)
C22 0.049(3) 0.033(3) 0.041(3) 0.008(2) 0.021(2) 0.017(2)
C23 0.068(4) 0.040(3) 0.036(3) 0.008(2) 0.015(3) 0.025(3)
C24 0.081(4) 0.058(4) 0.044(3) 0.024(3) 0.038(3) 0.035(3)
C25 0.062(4) 0.042(4) 0.077(4) 0.029(3) 0.041(3) 0.016(3)
C26 0.061(3) 0.029(3) 0.051(3) 0.008(2) 0.028(3) 0.011(2)
C27 0.055(3) 0.053(4) 0.066(4) 0.017(3) 0.033(3) 0.015(3)
C28 0.082(5) 0.050(4) 0.051(4) 0.001(3) -0.003(3) 0.024(3)
C29 0.141(8) 0.124(8) 0.058(4) 0.043(5) 0.068(5) 0.078(7)
C30 0.080(5) 0.058(5) 0.176(9) 0.052(6) 0.074(6) 0.009(4)
C31 0.082(5) 0.033(4) 0.075(4) -0.009(3) 0.021(4) 0.011(3)
Cl1 0.240(6) 0.240(6) 0.260(6) -0.118(5) 0.124(5) -0.128(5)
Cl2 0.572(14) 0.258(7) 0.201(5) -0.071(5) 0.223(7) -0.228(9)
C64 0.095(6) 0.072(6) 0.061(4) -0.012(4) 0.009(4) -0.014(4)
F1 0.107(3) 0.078(3) 0.0458(19) 0.0279(19) 0.028(2) 0.003(2)
F2 0.070(2) 0.069(3) 0.071(2) 0.036(2) -0.0003(19) 0.000(2)
F3 0.157(4) 0.027(2) 0.051(2) 0.0091(15) 0.008(2) -0.011(2)
F4 0.332(10) 0.033(3) 0.047(2) -0.0065(18) 0.058(4) -0.006(4)
F5 0.116(4) 0.284(9) 0.044(2) -0.058(4) 0.034(2) -0.119(5)
F6 0.085(2) 0.056(2) 0.0359(15) -0.0023(14) 0.0267(16) -0.0010(18)
F7 0.0555(19) 0.066(2) 0.0471(17) -0.0055(15) 0.0296(15) -0.0040(16)
F8 0.074(2) 0.057(2) 0.0546(18) -0.0217(16) 0.0380(17) -0.0154(18)
F9 0.088(2) 0.064(2) 0.0543(19) 0.0111(17) 0.0488(19) -0.006(2)
F10 0.102(3) 0.051(2) 0.0474(19) 0.0088(16) -0.0131(19) 0.014(2)
F11 0.108(3) 0.031(2) 0.098(3) 0.000(2) -0.028(3) 0.005(2)
F12 0.116(4) 0.119(5) 0.156(5) 0.095(4) 0.083(4) 0.083(4)
F13 0.098(3) 0.120(4) 0.053(2) -0.026(2) 0.048(2) -0.036(3)
F14 0.132(4) 0.070(3) 0.059(2) 0.018(2) 0.050(2) -0.003(3)
F15 0.102(3) 0.126(4) 0.072(2) 0.031(3) 0.065(2) 0.049(3)
F16 0.072(3) 0.149(5) 0.066(3) 0.004(3) 0.009(2) 0.037(3)
F17 0.047(2) 0.208(7) 0.078(3) -0.024(3) 0.020(2) -0.034(3)
F18 0.046(2) 0.157(5) 0.054(2) -0.032(2) 0.0095(17) 0.004(2)
F19 0.071(6) 0.035(4) 0.113(6) -0.007(4) -0.037(4) 0.006(3)
F19A 0.072(6) 0.126(7) 0.036(3) -0.001(4) 0.014(3) 0.061(5)
F20 0.060(5) 0.085(6) 0.141(8) 0.068(4) 0.064(6) 0.028(4)
F20A 0.041(4) 0.064(5) 0.143(8) -0.038(5) -0.026(4) 0.002(4)
F21 0.075(8) 0.194(11) 0.033(4) -0.003(5) 0.017(4) 0.059(6)
F21A 0.049(5) 0.135(8) 0.106(7) 0.095(5) 0.041(6) 0.041(5)
F22 0.145(13) 0.031(8) 0.059(6) 0.011(6) 0.058(8) 0.029(9)
F22A 0.163(17) 0.038(7) 0.048(4) 0.007(4) 0.036(5) 0.009(9)
F23 0.094(5) 0.055(9) 0.069(9) -0.026(8) 0.017(5) -0.014(7)
F23A 0.078(3) 0.041(7) 0.087(12) -0.031(10) 0.027(4) -0.015(3)
F24 0.098(5) 0.054(11) 0.131(10) 0.013(6) 0.082(7) 0.010(4)
F24A 0.100(6) 0.035(7) 0.074(5) -0.022(5) 0.061(5) -0.003(5)
C32 0.035(2) 0.032(3) 0.030(2) 0.0029(18) 0.0138(18) -0.0030(19)
C33 0.039(2) 0.033(3) 0.027(2) 0.0028(18) 0.0118(19) -0.003(2)
C34 0.053(3) 0.028(3) 0.032(2) 0.0061(19) 0.013(2) -0.008(2)
C35 0.074(4) 0.028(3) 0.040(3) -0.001(2) 0.021(3) -0.009(3)
C36 0.063(3) 0.038(3) 0.029(2) -0.003(2) 0.014(2) -0.014(2)
C37 0.047(3) 0.039(3) 0.028(2) 0.0080(19) 0.012(2) -0.008(2)
C38 0.071(4) 0.033(3) 0.034(3) 0.005(2) 0.007(3) -0.010(3)
C39 0.101(5) 0.044(4) 0.037(3) -0.004(2) 0.022(3) -0.024(3)
C40 0.037(2) 0.029(3) 0.024(2) 0.0032(17) 0.0082(18) -0.0021(19)
C41 0.038(2) 0.029(3) 0.030(2) 0.0023(17) 0.0150(19) -0.0013(19)
C42 0.049(3) 0.028(3) 0.030(2) -0.0005(18) 0.016(2) -0.009(2)
C43 0.050(3) 0.036(3) 0.026(2) 0.0067(19) 0.013(2) -0.010(2)
C44 0.049(3) 0.032(3) 0.026(2) 0.0060(19) 0.005(2) -0.002(2)
C45 0.040(2) 0.031(3) 0.028(2) 0.0021(18) 0.0082(19) -0.002(2)
C46 0.055(3) 0.041(3) 0.037(3) -0.002(2) 0.024(2) -0.012(2)
C47 0.061(3) 0.037(3) 0.045(3) 0.014(2) 0.010(3) 0.004(3)
C48 0.039(2) 0.033(3) 0.031(2) 0.0048(19) 0.0132(19) 0.004(2)
C49 0.043(3) 0.033(3) 0.038(2) 0.007(2) 0.019(2) 0.002(2)
C50 0.053(3) 0.034(3) 0.044(3) 0.001(2) 0.025(2) 0.002(2)
C51 0.042(3) 0.055(4) 0.059(3) -0.005(3) 0.029(3) -0.002(3)
C52 0.042(3) 0.057(4) 0.047(3) 0.000(3) 0.018(2) 0.005(3)
C53 0.046(3) 0.047(3) 0.036(3) 0.005(2) 0.019(2) 0.005(2)
C54 0.060(3) 0.051(4) 0.052(3) 0.000(3) 0.036(3) -0.004(3)
C55 0.039(3) 0.109(7) 0.057(4) -0.005(4) 0.019(3) 0.005(4)
C56 0.045(3) 0.029(3) 0.026(2) 0.0055(17) 0.0175(19) -0.0026(19)
C57 0.040(2) 0.027(2) 0.027(2) 0.0047(17) 0.0156(18) -0.0016(19)
C58 0.041(3) 0.037(3) 0.029(2) 0.0054(18) 0.017(2) -0.003(2)
C59 0.045(3) 0.037(3) 0.030(2) -0.0022(19) 0.017(2) -0.011(2)
C60 0.051(3) 0.032(3) 0.036(2) 0.0040(19) 0.024(2) -0.007(2)
C61 0.047(3) 0.028(3) 0.031(2) 0.0060(18) 0.018(2) 0.001(2)
C62 0.038(3) 0.051(3) 0.029(2) -0.001(2) 0.013(2) -0.004(2)
C63 0.064(3) 0.032(3) 0.041(2) -0.0009(17) 0.027(2) -0.005(2)
B1 0.040(3) 0.030(3) 0.028(2) 0.007(2) 0.014(2) 0.003(2)

loop_
_atom_type_symbol
_atom_type_description
_atom_type_scat_dispersion_real
_atom_type_scat_dispersion_imag
_atom_type_scat_source
C C 0.0181 0.0091 'International Tables Vol C Tables 4.2.6.8 and 6.1.1.4'
H H 0.0000 0.0000 'International Tables Vol C Tables 4.2.6.8 and 6.1.1.4'
B B 0.0090 0.0039 'International Tables Vol C Tables 4.2.6.8 and 6.1.1.4'
Cl Cl 0.3639 0.7018 'International Tables Vol C Tables 4.2.6.8 and 6.1.1.4'
F F 0.0727 0.0534 'International Tables Vol C Tables 4.2.6.8 and 6.1.1.4'
I I -0.3257 6.8362 'International Tables Vol C Tables 4.2.6.8 and 6.1.1.4'
N N 0.0311 0.0180 'International Tables Vol C Tables 4.2.6.8 and 6.1.1.4'
O O 0.0492 0.0322 'International Tables Vol C Tables 4.2.6.8 and 6.1.1.4'
Rh Rh 0.0927 3.6045 'International Tables Vol C Tables 4.2.6.8 and 6.1.1.4'
S S 0.3331 0.5567 'International Tables Vol C Tables 4.2.6.8 and 6.1.1.4'

loop_
_geom_angle_atom_site_label_1
_geom_angle_atom_site_label_2
_geom_angle_atom_site_label_3
_geom_angle
O1 I1 C1 92.1(2)
O1 Rh1 N1 84.34(17)
O1 Rh1 C22 150.77(18)
O1 Rh1 C23 111.51(18)
O1 Rh1 C24 93.76(18)
O1 Rh1 C25 111.1(2)
O1 Rh1 C26 150.35(19)
O4 Rh1 O1 80.50(15)
O4 Rh1 N1 82.71(17)
O4 Rh1 C22 128.73(18)
O4 Rh1 C23 166.07(19)
O4 Rh1 C24 137.8(2)
O4 Rh1 C25 104.1(2)
O4 Rh1 C26 100.38(19)
N1 Rh1 C22 98.39(18)
N1 Rh1 C23 104.9(2)
N1 Rh1 C24 138.7(3)
N1 Rh1 C25 163.8(2)
N1 Rh1 C26 125.29(19)
C22 Rh1 C23 39.5(2)
C22 Rh1 C24 65.0(2)
C22 Rh1 C26 38.8(2)
C23 Rh1 C24 38.1(3)
C23 Rh1 C26 65.7(2)
C24 Rh1 C26 65.5(2)
C25 Rh1 C22 65.7(2)
C25 Rh1 C23 65.6(3)
C25 Rh1 C24 39.3(3)
C25 Rh1 C26 39.6(2)
O2 S1 C6 104.9(3)
O2 S1 C7 107.3(3)
O3 S1 O2 118.5(3)
O3 S1 C6 109.6(4)
O3 S1 C7 108.4(3)
C6 S1 C7 107.6(3)
I1 O1 Rh1 112.21(17)
C11 O4 Rh1 113.3(4)
C17 N1 Rh1 122.8(4)
C21 N1 Rh1 117.2(4)
C21 N1 C17 119.8(6)
C2 C1 I1 117.6(4)
C2 C1 C6 119.3(5)
C6 C1 I1 122.9(4)
C1 C2 H2 120.0
C1 C2 C3 119.9(6)
C3 C2 H2 120.0
C2 C3 H3 119.9
C4 C3 C2 120.1(7)
C4 C3 H3 119.9
C3 C4 H4 120.2
C5 C4 C3 119.7(6)
C5 C4 H4 120.2
C4 C5 H5 119.4
C4 C5 C6 121.1(6)
C6 C5 H5 119.4
C1 C6 S1 122.1(4)
C5 C6 S1 118.1(5)
C5 C6 C1 119.8(6)
C8 C7 S1 109.5(5)
C8 C7 C9 110.4(6)
C8 C7 C10 110.7(6)
C9 C7 S1 104.9(6)
C10 C7 S1 108.7(4)
C10 C7 C9 112.5(8)
C7 C8 H8A 109.5
C7 C8 H8B 109.5
C7 C8 H8C 109.5
H8A C8 H8B 109.5
H8A C8 H8C 109.5
H8B C8 H8C 109.5
C7 C9 H9A 109.5
C7 C9 H9B 109.5
C7 C9 H9C 109.5
H9A C9 H9B 109.5
H9A C9 H9C 109.5
H9B C9 H9C 109.5
C7 C10 H10A 109.5
C7 C10 H10B 109.5
C7 C10 H10C 109.5
H10A C10 H10B 109.5
H10A C10 H10C 109.5
H10B C10 H10C 109.5
O4 C11 C12 117.7(8)
O4 C11 C16 121.9(6)
C16 C11 C12 120.4(8)
C11 C12 H12 119.7
C13 C12 C11 120.6(13)
C13 C12 H12 119.7
C12 C13 H13 119.6
C14 C13 C12 120.8(14)
C14 C13 H13 119.6
C13 C14 H14 119.7
C13 C14 C15 120.5(10)
C15 C14 H14 119.7
C14 C15 H15 119.9
C14 C15 C16 120.2(12)
C16 C15 H15 119.9
C11 C16 C15 117.4(9)
C11 C16 C17 123.0(5)
C15 C16 C17 119.4(9)
N1 C17 C16 118.8(6)
N1 C17 C18 118.9(8)
C18 C17 C16 122.3(7)
C17 C18 H18 119.5
C19 C18 C17 120.9(8)
C19 C18 H18 119.5
C18 C19 H19 120.4
C18 C19 C20 119.2(8)
C20 C19 H19 120.4
C19 C20 H20 120.6
C19 C20 C21 118.8(9)
C21 C20 H20 120.6
N1 C21 C20 122.4(8)
N1 C21 H21 118.8
C20 C21 H21 118.8
C23 C22 Rh1 70.5(3)
C23 C22 C27 126.7(6)
C26 C22 Rh1 71.2(3)
C26 C22 C23 108.3(5)
C26 C22 C27 125.0(5)
C27 C22 Rh1 125.8(4)
C22 C23 Rh1 70.0(3)
C22 C23 C28 124.6(6)
C24 C23 Rh1 71.0(3)
C24 C23 C22 107.8(6)
C24 C23 C28 127.5(6)
C28 C23 Rh1 127.2(4)
C23 C24 Rh1 70.9(3)
C23 C24 C25 109.3(5)
C23 C24 C29 124.2(8)
C25 C24 Rh1 69.9(3)
C25 C24 C29 126.5(7)
C29 C24 Rh1 123.6(4)
C24 C25 Rh1 70.8(3)
C24 C25 C26 107.1(5)
C24 C25 C30 127.8(7)
C26 C25 Rh1 70.9(3)
C26 C25 C30 124.9(7)
C30 C25 Rh1 126.8(5)
C22 C26 Rh1 70.0(3)
C22 C26 C25 107.4(5)
C22 C26 C31 125.4(5)
C25 C26 Rh1 69.5(3)
C25 C26 C31 127.2(6)
C31 C26 Rh1 126.7(4)
C22 C27 H27A 109.5
C22 C27 H27B 109.5
C22 C27 H27C 109.5
H27A C27 H27B 109.5
H27A C27 H27C 109.5
H27B C27 H27C 109.5
C23 C28 H28A 109.5
C23 C28 H28B 109.5
C23 C28 H28C 109.5
H28A C28 H28B 109.5
H28A C28 H28C 109.5
H28B C28 H28C 109.5
C24 C29 H29A 109.5
C24 C29 H29B 109.5
C24 C29 H29C 109.5
H29A C29 H29B 109.5
H29A C29 H29C 109.5
H29B C29 H29C 109.5
C25 C30 H30A 109.5
C25 C30 H30B 109.5
C25 C30 H30C 109.5
H30A C30 H30B 109.5
H30A C30 H30C 109.5
H30B C30 H30C 109.5
C26 C31 H31A 109.5
C26 C31 H31B 109.5
C26 C31 H31C 109.5
H31A C31 H31B 109.5
H31A C31 H31C 109.5
H31B C31 H31C 109.5
Cl1 C64 Cl2 115.7(6)
Cl1 C64 H64A 108.4
Cl1 C64 H64B 108.4
Cl2 C64 H64A 108.4
Cl2 C64 H64B 108.4
H64A C64 H64B 107.4
F19A F19 F21A 109.8(9)
F19A F19 C62 57.8(6)
F21A F19 C62 55.2(6)
F19 F19A C62 70.4(8)
F20 F19A F19 126.3(10)
F20 F19A C62 65.5(7)
F19A F20 F20A 122.3(10)
F19A F20 C62 60.8(6)
F20A F20 C62 63.7(6)
F20 F20A F21 108.4(9)
F20 F20A C62 60.8(6)
F21 F20A C62 57.8(6)
F21A F21 F20A 127.0(11)
F21A F21 C62 67.0(7)
C62 F21 F20A 61.7(7)
F21 F21A F19 121.1(11)
F21 F21A C62 67.8(9)
C62 F21A F19 63.3(7)
C33 C32 B1 122.0(4)
C37 C32 C33 115.9(5)
C37 C32 B1 121.7(4)
C32 C33 H33 119.1
C34 C33 C32 121.7(4)
C34 C33 H33 119.1
C33 C34 C35 121.6(5)
C33 C34 C38 119.0(4)
C35 C34 C38 119.4(5)
C34 C35 H35 121.4
C36 C35 C34 117.3(5)
C36 C35 H35 121.4
C35 C36 C37 121.3(5)
C35 C36 C39 120.0(5)
C37 C36 C39 118.7(5)
C32 C37 C36 122.2(4)
C32 C37 H37 118.9
C36 C37 H37 118.9
F1 C38 C34 112.5(5)
F2 C38 F1 104.2(5)
F2 C38 C34 112.1(5)
F3 C38 F1 104.9(5)
F3 C38 F2 108.5(6)
F3 C38 C34 113.9(4)
F4 C39 F6 104.6(6)
F4 C39 C36 111.9(6)
F5 C39 F4 110.9(7)
F5 C39 F6 105.1(6)
F5 C39 C36 111.8(6)
F6 C39 C36 112.1(5)
C41 C40 C45 116.2(4)
C41 C40 B1 119.9(4)
C45 C40 B1 123.7(4)
C40 C41 H41 118.7
C40 C41 C42 122.6(5)
C42 C41 H41 118.7
C41 C42 C46 119.0(5)
C43 C42 C41 119.7(5)
C43 C42 C46 121.2(4)
C42 C43 H43 120.6
C44 C43 C42 118.8(4)
C44 C43 H43 120.6
C43 C44 C45 121.8(5)
C43 C44 C47 119.3(5)
C45 C44 C47 118.9(5)
C40 C45 H45 119.6
C44 C45 C40 120.8(5)
C44 C45 H45 119.6
F7 C46 C42 112.5(4)
F8 C46 F7 106.0(5)
F8 C46 C42 112.5(4)
F9 C46 F7 106.1(4)
F9 C46 F8 106.2(4)
F9 C46 C42 113.1(5)
F10 C47 C44 112.6(5)
F11 C47 F10 105.1(5)
F11 C47 F12 106.4(6)
F11 C47 C44 113.1(5)
F12 C47 F10 104.4(5)
F12 C47 C44 114.4(5)
C49 C48 B1 123.0(4)
C53 C48 C49 115.4(4)
C53 C48 B1 120.9(4)
C48 C49 H49 119.0
C50 C49 C48 122.0(5)
C50 C49 H49 119.0
C49 C50 C51 121.3(5)
C49 C50 C54 119.9(5)
C51 C50 C54 118.6(5)
C50 C51 H51 121.3
C50 C51 C52 117.4(5)
C52 C51 H51 121.3
C51 C52 C55 119.1(5)
C53 C52 C51 121.0(5)
C53 C52 C55 120.0(5)
C48 C53 H53 118.5
C52 C53 C48 123.0(5)
C52 C53 H53 118.5
F13 C54 F14 104.6(5)
F13 C54 F15 108.4(5)
F13 C54 C50 113.5(5)
F14 C54 C50 111.9(5)
F15 C54 F14 106.2(5)
F15 C54 C50 111.8(5)
F16 C55 F18 104.9(6)
F16 C55 C52 112.2(7)
F17 C55 F16 105.4(6)
F17 C55 F18 106.9(7)
F17 C55 C52 113.9(6)
F18 C55 C52 112.7(5)
C57 C56 B1 125.3(4)
C61 C56 C57 115.2(4)
C61 C56 B1 119.3(4)
C56 C57 H57 119.1
C58 C57 C56 121.8(5)
C58 C57 H57 119.1
C57 C58 C62 119.6(5)
C59 C58 C57 120.9(5)
C59 C58 C62 119.5(5)
C58 C59 H59 120.7
C58 C59 C60 118.6(5)
C60 C59 H59 120.7
C59 C60 C61 120.1(5)
C59 C60 C63 120.6(5)
C61 C60 C63 119.3(5)
C56 C61 H61 118.3
C60 C61 C56 123.5(5)
C60 C61 H61 118.3
F19 C62 C58 114.4(5)
F19A C62 F19 51.8(8)
F19A C62 F20 53.6(7)
F19A C62 F20A 107.5(9)
F19A C62 F21 130.6(7)
F19A C62 F21A 110.2(10)
F19A C62 C58 111.9(5)
F20 C62 F19 99.9(9)
F20 C62 F20A 55.5(8)
F20 C62 C58 116.1(6)
F20A C62 F19 135.1(7)
F20A C62 C58 110.3(6)
F21 C62 F19 100.6(10)
F21 C62 F20 106.2(9)
F21 C62 F20A 60.5(9)
F21 C62 C58 117.1(6)
F21A C62 F19 61.6(9)
F21A C62 F20 131.8(7)
F21A C62 F20A 104.6(9)
F21A C62 F21 45.2(8)
F21A C62 C58 111.9(6)
F22 C63 F22A 14(3)
F22 C63 F23 104.4(19)
F22 C63 F23A 94(3)
F22 C63 F24 107.3(18)
F22 C63 C60 113.7(13)
F22A C63 F23 117(3)
F22A C63 C60 110.2(16)
F23 C63 C60 115(2)
F23A C63 F22A 107.8(19)
F23A C63 F23 16(3)
F23A C63 F24 115(2)
F23A C63 C60 110(2)
F24 C63 F22A 98(2)
F24 C63 F23 99.7(16)
F24 C63 C60 115.1(13)
F24A C63 F22 118(2)
F24A C63 F22A 108(2)
F24A C63 F23 94.7(18)
F24A C63 F23A 110.4(15)
F24A C63 F24 11(3)
F24A C63 C60 109.5(11)
C32 B1 C48 102.6(4)
C40 B1 C32 109.7(4)
C40 B1 C48 112.6(4)
C56 B1 C32 115.4(4)
C56 B1 C40 104.9(4)
C56 B1 C48 111.8(4)

loop_
_geom_bond_atom_site_label_1
_geom_bond_atom_site_label_2
_geom_bond_distance
I1 O1 1.909(4)
I1 C1 2.126(6)
Rh1 O1 2.093(4)
Rh1 O4 2.068(4)
Rh1 N1 2.115(5)
Rh1 C22 2.133(5)
Rh1 C23 2.140(5)
Rh1 C24 2.141(5)
Rh1 C25 2.129(6)
Rh1 C26 2.148(5)
S1 O2 1.456(4)
S1 O3 1.419(5)
S1 C6 1.753(6)
S1 C7 1.814(7)
O4 C11 1.351(8)
N1 C17 1.356(7)
N1 C21 1.333(8)
C1 C2 1.372(8)
C1 C6 1.394(8)
C2 H2 0.9500
C2 C3 1.396(9)
C3 H3 0.9500
C3 C4 1.392(11)
C4 H4 0.9500
C4 C5 1.342(10)
C5 H5 0.9500
C5 C6 1.392(8)
C7 C8 1.517(8)
C7 C9 1.534(9)
C7 C10 1.523(12)
C8 H8A 0.9800
C8 H8B 0.9800
C8 H8C 0.9800
C9 H9A 0.9800
C9 H9B 0.9800
C9 H9C 0.9800
C10 H10A 0.9800
C10 H10B 0.9800
C10 H10C 0.9800
C11 C12 1.398(10)
C11 C16 1.379(11)
C12 H12 0.9500
C12 C13 1.361(16)
C13 H13 0.9500
C13 C14 1.33(2)
C14 H14 0.9500
C14 C15 1.40(2)
C15 H15 0.9500
C15 C16 1.420(9)
C16 C17 1.473(11)
C17 C18 1.401(10)
C18 H18 0.9500
C18 C19 1.359(15)
C19 H19 0.9500
C19 C20 1.368(16)
C20 H20 0.9500
C20 C21 1.381(10)
C21 H21 0.9500
C22 C23 1.445(7)
C22 C26 1.423(8)
C22 C27 1.491(8)
C23 C24 1.397(9)
C23 C28 1.504(9)
C24 C25 1.436(10)
C24 C29 1.504(8)
C25 C26 1.447(8)
C25 C30 1.497(9)
C26 C31 1.484(8)
C27 H27A 0.9800
C27 H27B 0.9800
C27 H27C 0.9800
C28 H28A 0.9800
C28 H28B 0.9800
C28 H28C 0.9800
C29 H29A 0.9800
C29 H29B 0.9800
C29 H29C 0.9800
C30 H30A 0.9800
C30 H30B 0.9800
C30 H30C 0.9800
C31 H31A 0.9800
C31 H31B 0.9800
C31 H31C 0.9800
Cl1 C64 1.561(10)
Cl2 C64 1.715(9)
C64 H64A 0.9900
C64 H64B 0.9900
F1 C38 1.353(8)
F2 C38 1.336(7)
F3 C38 1.309(7)
F4 C39 1.315(9)
F5 C39 1.314(9)
F6 C39 1.320(7)
F7 C46 1.345(7)
F8 C46 1.344(6)
F9 C46 1.343(6)
F10 C47 1.336(7)
F11 C47 1.298(7)
F12 C47 1.322(8)
F13 C54 1.308(7)
F14 C54 1.325(7)
F15 C54 1.322(7)
F16 C55 1.341(10)
F17 C55 1.322(8)
F18 C55 1.342(8)
F19 F19A 1.152(15)
F19 F21A 1.360(17)
F19 C62 1.381(10)
F19A F20 1.143(14)
F19A C62 1.240(8)
F20 F20A 1.221(15)
F20 C62 1.293(9)
F20A F21 1.312(18)
F20A C62 1.328(9)
F21 F21A 0.979(17)
F21 C62 1.276(9)
F21A C62 1.270(9)
F22 C63 1.29(3)
F22A C63 1.37(3)
F23 C63 1.38(3)
F23A C63 1.29(2)
F24 C63 1.34(2)
F24A C63 1.28(2)
C32 C33 1.398(6)
C32 C37 1.396(7)
C32 B1 1.642(7)
C33 H33 0.9500
C33 C34 1.392(7)
C34 C35 1.395(7)
C34 C38 1.489(7)
C35 H35 0.9500
C35 C36 1.374(7)
C36 C37 1.401(8)
C36 C39 1.511(7)
C37 H37 0.9500
C40 C41 1.398(7)
C40 C45 1.408(7)
C40 B1 1.641(6)
C41 H41 0.9500
C41 C42 1.404(6)
C42 C43 1.386(7)
C42 C46 1.474(7)
C43 H43 0.9500
C43 C44 1.371(8)
C44 C45 1.399(7)
C44 C47 1.492(7)
C45 H45 0.9500
C48 C49 1.414(7)
C48 C53 1.401(7)
C48 B1 1.644(7)
C49 H49 0.9500
C49 C50 1.380(7)
C50 C51 1.391(8)
C50 C54 1.505(7)
C51 H51 0.9500
C51 C52 1.402(8)
C52 C53 1.369(8)
C52 C55 1.488(8)
C53 H53 0.9500
C56 C57 1.404(7)
C56 C61 1.391(7)
C56 B1 1.638(7)
C57 H57 0.9500
C57 C58 1.396(7)
C58 C59 1.376(7)
C58 C62 1.500(7)
C59 H59 0.9500
C59 C60 1.381(7)
C60 C61 1.384(7)
C60 C63 1.504(7)
C61 H61 0.9500

loop_
_geom_torsion_atom_site_label_1
_geom_torsion_atom_site_label_2
_geom_torsion_atom_site_label_3
_geom_torsion_atom_site_label_4
_geom_torsion
I1 C1 C2 C3 176.4(6)
I1 C1 C6 S1 3.3(7)
I1 C1 C6 C5 -175.7(5)
Rh1 O4 C11 C12 129.2(5)
Rh1 O4 C11 C16 -50.8(7)
Rh1 N1 C17 C16 -2.0(7)
Rh1 N1 C17 C18 175.5(4)
Rh1 N1 C21 C20 -176.3(5)
Rh1 C22 C23 C24 61.2(4)
Rh1 C22 C23 C28 -122.1(5)
Rh1 C22 C26 C25 -59.7(4)
Rh1 C22 C26 C31 121.5(6)
Rh1 C23 C24 C25 59.6(4)
Rh1 C23 C24 C29 -118.2(6)
Rh1 C24 C25 C26 62.0(4)
Rh1 C24 C25 C30 -122.2(7)
Rh1 C25 C26 C22 60.0(4)
Rh1 C25 C26 C31 -121.2(6)
O2 S1 C6 C1 -15.5(6)
O2 S1 C6 C5 163.5(5)
O2 S1 C7 C8 177.7(4)
O2 S1 C7 C9 -63.9(6)
O2 S1 C7 C10 56.6(5)
O3 S1 C6 C1 -143.8(5)
O3 S1 C6 C5 35.3(6)
O3 S1 C7 C8 -53.3(6)
O3 S1 C7 C9 65.2(6)
O3 S1 C7 C10 -174.3(5)
O4 C11 C12 C13 -177.1(7)
O4 C11 C16 C15 177.6(5)
O4 C11 C16 C17 -5.9(9)
N1 C17 C18 C19 -0.1(10)
C1 C2 C3 C4 -1.6(12)
C2 C1 C6 S1 178.6(5)
C2 C1 C6 C5 -0.4(9)
C2 C3 C4 C5 1.8(13)
C3 C4 C5 C6 -1.4(12)
C4 C5 C6 S1 -178.4(6)
C4 C5 C6 C1 0.7(10)
C6 S1 C7 C8 65.2(5)
C6 S1 C7 C9 -176.3(5)
C6 S1 C7 C10 -55.8(6)
C6 C1 C2 C3 0.8(10)
C7 S1 C6 C1 98.5(5)
C7 S1 C6 C5 -82.5(6)
C11 C12 C13 C14 -2.8(17)
C11 C16 C17 N1 35.5(8)
C11 C16 C17 C18 -141.9(6)
C12 C11 C16 C15 -2.4(9)
C12 C11 C16 C17 174.1(6)
C12 C13 C14 C15 2(2)
C13 C14 C15 C16 -1.9(17)
C14 C15 C16 C11 1.9(11)
C14 C15 C16 C17 -174.7(7)
C15 C16 C17 N1 -148.1(6)
C15 C16 C17 C18 34.5(9)
C16 C11 C12 C13 2.9(11)
C16 C17 C18 C19 177.3(7)
C17 N1 C21 C20 -1.3(9)
C17 C18 C19 C20 -0.1(12)
C18 C19 C20 C21 -0.4(12)
C19 C20 C21 N1 1.1(11)
C21 N1 C17 C16 -176.8(5)
C21 N1 C17 C18 0.7(8)
C22 C23 C24 Rh1 -60.6(4)
C22 C23 C24 C25 -1.0(6)
C22 C23 C24 C29 -178.7(5)
C23 C22 C26 Rh1 61.0(3)
C23 C22 C26 C25 1.3(6)
C23 C22 C26 C31 -177.5(5)
C23 C24 C25 Rh1 -60.2(4)
C23 C24 C25 C26 1.8(6)
C23 C24 C25 C30 177.6(6)
C24 C25 C26 Rh1 -61.9(4)
C24 C25 C26 C22 -1.9(6)
C24 C25 C26 C31 176.9(5)
C26 C22 C23 Rh1 -61.5(4)
C26 C22 C23 C24 -0.2(6)
C26 C22 C23 C28 176.5(5)
C27 C22 C23 Rh1 120.6(5)
C27 C22 C23 C24 -178.1(5)
C27 C22 C23 C28 -1.4(9)
C27 C22 C26 Rh1 -121.0(5)
C27 C22 C26 C25 179.3(5)
C27 C22 C26 C31 0.4(9)
C28 C23 C24 Rh1 122.8(6)
C28 C23 C24 C25 -177.6(5)
C28 C23 C24 C29 4.7(9)
C29 C24 C25 Rh1 117.5(6)
C29 C24 C25 C26 179.5(6)
C29 C24 C25 C30 -4.7(10)
C30 C25 C26 Rh1 122.1(6)
C30 C25 C26 C22 -177.9(6)
C30 C25 C26 C31 0.9(10)
F19 F19A F20 F20A 20.1(17)
F19 F19A F20 C62 37.7(10)
F19 F19A C62 F20 -148.5(9)
F19 F19A C62 F20A -134.2(9)
F19 F19A C62 F21 -68.5(15)
F19 F19A C62 F21A -20.8(9)
F19 F19A C62 C58 104.5(7)
F19 F21A C62 F19A 18.5(8)
F19 F21A C62 F20 77.2(14)
F19 F21A C62 F20A 133.7(8)
F19 F21A C62 F21 146.1(11)
F19 F21A C62 C58 -106.8(7)
F19A F19 F21A F21 17.1(17)
F19A F19 F21A C62 -19.9(8)
F19A F19 C62 F20 25.3(8)
F19A F19 C62 F20A 75.6(14)
F19A F19 C62 F21 134.0(9)
F19A F19 C62 F21A 157.8(9)
F19A F19 C62 C58 -99.5(7)
F19A F20 F20A F21 -16.9(14)
F19A F20 F20A C62 17.1(10)
F19A F20 C62 F19 -24.6(7)
F19A F20 C62 F20A -163.4(10)
F19A F20 C62 F21 -128.8(11)
F19A F20 C62 F21A -85.2(15)
F19A F20 C62 C58 99.0(7)
F20 F19A C62 F19 148.5(9)
F20 F19A C62 F20A 14.3(9)
F20 F19A C62 F21 80.0(16)
F20 F19A C62 F21A 127.7(9)
F20 F19A C62 C58 -107.0(7)
F20 F20A F21 F21A 19(2)
F20 F20A F21 C62 35.2(8)
F20 F20A C62 F19 -66.8(15)
F20 F20A C62 F19A -13.9(9)
F20 F20A C62 F21 -141.2(9)
F20 F20A C62 F21A -131.1(9)
F20 F20A C62 C58 108.4(7)
F20A F20 C62 F19 138.8(8)
F20A F20 C62 F19A 163.4(10)
F20A F20 C62 F21 34.6(10)
F20A F20 C62 F21A 78.2(15)
F20A F20 C62 C58 -97.6(8)
F20A F21 F21A F19 -20(2)
F20A F21 F21A C62 15.3(14)
F20A F21 C62 F19 -136.3(9)
F20A F21 C62 F19A -88.2(14)
F20A F21 C62 F20 -32.6(8)
F20A F21 C62 F21A -166.2(13)
F20A F21 C62 C58 99.1(8)
F21 F20A C62 F19 74.3(15)
F21 F20A C62 F19A 127.2(9)
F21 F20A C62 F20 141.2(9)
F21 F20A C62 F21A 10.1(10)
F21 F20A C62 C58 -110.5(7)
F21 F21A C62 F19 -146.1(11)
F21 F21A C62 F19A -127.7(12)
F21 F21A C62 F20 -68.9(18)
F21 F21A C62 F20A -12.4(12)
F21 F21A C62 C58 107.1(9)
F21A F19 F19A F20 -17.0(15)
F21A F19 F19A C62 19.3(7)
F21A F19 C62 F19A -157.8(9)
F21A F19 C62 F20 -132.5(8)
F21A F19 C62 F20A -82.2(14)
F21A F19 C62 F21 -23.7(8)
F21A F19 C62 C58 102.8(7)
F21A F21 C62 F19 29.9(11)
F21A F21 C62 F19A 77.9(16)
F21A F21 C62 F20 133.6(11)
F21A F21 C62 F20A 166.2(13)
F21A F21 C62 C58 -94.8(11)
C32 C33 C34 C35 1.9(8)
C32 C33 C34 C38 -177.8(5)
C33 C32 C37 C36 2.9(7)
C33 C32 B1 C40 -160.7(4)
C33 C32 B1 C48 79.4(5)
C33 C32 B1 C56 -42.5(6)
C33 C34 C35 C36 0.2(9)
C33 C34 C38 F1 -49.2(7)
C33 C34 C38 F2 67.8(7)
C33 C34 C38 F3 -168.5(6)
C34 C35 C36 C37 -0.7(9)
C34 C35 C36 C39 176.4(6)
C35 C34 C38 F1 131.1(6)
C35 C34 C38 F2 -111.9(6)
C35 C34 C38 F3 11.8(9)
C35 C36 C37 C32 -0.9(9)
C35 C36 C39 F4 22.9(9)
C35 C36 C39 F5 -102.1(8)
C35 C36 C39 F6 140.1(6)
C37 C32 C33 C34 -3.3(7)
C37 C32 B1 C40 27.0(6)
C37 C32 B1 C48 -92.9(5)
C37 C32 B1 C56 145.2(4)
C37 C36 C39 F4 -160.0(6)
C37 C36 C39 F5 75.0(8)
C37 C36 C39 F6 -42.7(9)
C38 C34 C35 C36 179.9(5)
C39 C36 C37 C32 -178.0(5)
C40 C41 C42 C43 -0.7(7)
C40 C41 C42 C46 175.3(4)
C41 C40 C45 C44 -2.3(7)
C41 C40 B1 C32 44.6(6)
C41 C40 B1 C48 158.2(4)
C41 C40 B1 C56 -79.9(5)
C41 C42 C43 C44 -2.1(7)
C41 C42 C46 F7 45.8(6)
C41 C42 C46 F8 -73.8(6)
C41 C42 C46 F9 165.9(4)
C42 C43 C44 C45 2.7(7)
C42 C43 C44 C47 -176.8(5)
C43 C42 C46 F7 -138.2(5)
C43 C42 C46 F8 102.2(6)
C43 C42 C46 F9 -18.1(7)
C43 C44 C45 C40 -0.4(7)
C43 C44 C47 F10 -43.4(7)
C43 C44 C47 F11 75.5(7)
C43 C44 C47 F12 -162.4(6)
C45 C40 C41 C42 2.9(7)
C45 C40 B1 C32 -139.6(4)
C45 C40 B1 C48 -26.0(6)
C45 C40 B1 C56 95.9(5)
C45 C44 C47 F10 137.1(5)
C45 C44 C47 F11 -104.0(6)
C45 C44 C47 F12 18.0(8)
C46 C42 C43 C44 -178.1(5)
C47 C44 C45 C40 179.1(5)
C48 C49 C50 C51 0.2(8)
C48 C49 C50 C54 -176.3(5)
C49 C48 C53 C52 0.2(8)
C49 C48 B1 C32 -96.3(5)
C49 C48 B1 C40 145.8(5)
C49 C48 B1 C56 28.0(7)
C49 C50 C51 C52 0.3(9)
C49 C50 C54 F13 -21.4(8)
C49 C50 C54 F14 96.6(7)
C49 C50 C54 F15 -144.4(6)
C50 C51 C52 C53 -0.5(9)
C50 C51 C52 C55 179.6(6)
C51 C50 C54 F13 162.0(6)
C51 C50 C54 F14 -80.0(7)
C51 C50 C54 F15 39.0(8)
C51 C52 C53 C48 0.3(9)
C51 C52 C55 F16 -93.3(7)
C51 C52 C55 F17 26.5(10)
C51 C52 C55 F18 148.5(7)
C53 C48 C49 C50 -0.4(8)
C53 C48 B1 C32 73.9(5)
C53 C48 B1 C40 -44.0(7)
C53 C48 B1 C56 -161.8(5)
C53 C52 C55 F16 86.8(7)
C53 C52 C55 F17 -153.4(7)
C53 C52 C55 F18 -31.4(10)
C54 C50 C51 C52 176.8(6)
C55 C52 C53 C48 -179.8(6)
C56 C57 C58 C59 1.6(7)
C56 C57 C58 C62 -178.7(4)
C57 C56 C61 C60 -0.4(6)
C57 C56 B1 C32 -14.4(6)
C57 C56 B1 C40 106.5(5)
C57 C56 B1 C48 -131.2(5)
C57 C58 C59 C60 -1.2(7)
C57 C58 C62 F19 10.3(10)
C57 C58 C62 F19A -46.4(10)
C57 C58 C62 F20 -105.5(10)
C57 C58 C62 F20A -166.0(9)
C57 C58 C62 F21 127.6(11)
C57 C58 C62 F21A 77.9(10)
C58 C59 C60 C61 0.0(7)
C58 C59 C60 C63 178.4(4)
C59 C58 C62 F19 -170.0(8)
C59 C58 C62 F19A 133.3(9)
C59 C58 C62 F20 74.3(10)
C59 C58 C62 F20A 13.7(10)
C59 C58 C62 F21 -52.7(12)
C59 C58 C62 F21A -102.4(10)
C59 C60 C61 C56 0.8(7)
C59 C60 C63 F22 -116.2(19)
C59 C60 C63 F22A -131.4(19)
C59 C60 C63 F23 4.2(16)
C59 C60 C63 F23A -12.3(16)
C59 C60 C63 F24 119.5(16)
C59 C60 C63 F24A 109.4(14)
C61 C56 C57 C58 -0.8(6)
C61 C56 B1 C32 171.2(4)
C61 C56 B1 C40 -67.9(5)
C61 C56 B1 C48 54.4(5)
C61 C60 C63 F22 62.2(19)
C61 C60 C63 F22A 47(2)
C61 C60 C63 F23 -177.3(15)
C61 C60 C63 F23A 166.1(16)
C61 C60 C63 F24 -62.1(16)
C61 C60 C63 F24A -72.1(14)
C62 F19 F19A F20 -36.2(10)
C62 F19 F21A F21 37.0(13)
C62 F19A F20 F20A -17.6(10)
C62 F20 F20A F21 -34.0(7)
C62 F20A F21 F21A -16.0(14)
C62 F21 F21A F19 -35.5(11)
C62 C58 C59 C60 179.1(4)
C63 C60 C61 C56 -177.7(4)
B1 C32 C33 C34 -176.1(5)
B1 C32 C37 C36 175.6(5)
B1 C40 C41 C42 179.0(4)
B1 C40 C45 C44 -178.3(4)
B1 C48 C49 C50 170.3(5)
B1 C48 C53 C52 -170.7(5)
B1 C56 C57 C58 -175.5(4)
B1 C56 C61 C60 174.6(4)

loop_
_smtbx_masks_void_nr
_smtbx_masks_void_average_x
_smtbx_masks_void_average_y
_smtbx_masks_void_average_z
_smtbx_masks_void_volume
_smtbx_masks_void_count_electrons
1 0.500 0.000 0.500 185.7 42.6
2 0.500 0.500 0.000 185.7 42.6
3 0.300 -0.008 0.073 7.3 0.0
4 0.300 0.508 0.573 7.3 0.0
5 0.700 0.008 0.927 7.3 0.0
6 0.700 0.492 0.427 7.3 0.0
